data_4020905
loop_
_publ_author_name
'Yoshiaki Nishibayashi'
'Masato Yoshikawa'
'Youichi Inada'
'Masanobu Hidai'
'Sakae Uemura'

_publ_section_title
;
 Ruthenium-Catalyzed Cycloaddition between
 Propargylic Alcohols and Cyclic 1,3-Dicarbonyl Compounds
 via an Allenylidene Intermediate
;
_journal_name_full 'Journal of Organic Chemistry'
_journal_page_first 3408
_journal_page_last 3412
_journal_paper_doi 10.1021/jo0357465
_journal_volume 69
_journal_year 2004
_chemical_formula_moiety 'C15 H14 O2 '
_chemical_formula_sum 'C15 H14 O2'
_chemical_formula_weight 226.27
_space_group_IT_number 19
_symmetry_cell_setting orthorhombic
_symmetry_Int_Tables_number 19
_symmetry_space_group_name_Hall 'P 2ac 2ab'
_symmetry_space_group_name_H-M 'P 21 21 21'
_cell_angle_alpha 90
_cell_angle_beta 90
_cell_angle_gamma 90
_cell_formula_units_Z 4
_cell_length_a 8.2640(7)
_cell_length_b 11.829(1)
_cell_length_c 12.102(1)
_cell_measurement_temperature 296.1
_cell_volume 1183.0(2)
_exptl_crystal_density_diffrn 1.270
_cod_original_sg_symbol_H-M 'P 21 21 21 '
_cod_original_formula_sum 'C15 H14 O2 '
_cod_database_code 4020905

loop_
_symmetry_equiv_pos_as_xyz
x,y,z
x+1/2,-y+1/2,-z
-x,y+1/2,-z+1/2
-x+1/2,-y,z+1/2

loop_
_atom_site_label
_atom_site_type_symbol
_atom_site_fract_x
_atom_site_fract_y
_atom_site_fract_z
_atom_site_U_iso_or_equiv
_atom_site_adp_type
_atom_site_occupancy
_atom_site_symmetry_multiplicity
_atom_site_calc_flag
_atom_site_refinement_flags
_atom_site_disorder_assembly
_atom_site_disorder_group
O1 O 0.7119(5) 0.1045(3) 0.5645(3) 0.069(1) Uani 1.00 1 d . . .
O2 O 0.5445(5) 0.4613(3) 0.6855(4) 0.072(1) Uani 1.00 1 d . . .
C11 C 0.6434(6) 0.2806(4) 0.6344(4) 0.045(1) Uani 1.00 1 d . . .
C1 C 0.8100(6) 0.2217(4) 0.7988(3) 0.045(1) Uani 1.00 1 d . . .
C2 C 0.9108(6) 0.3123(5) 0.8106(4) 0.053(2) Uani 1.00 1 d . . .
C10 C 0.6026(6) 0.3871(4) 0.6096(4) 0.055(2) Uani 1.00 1 d . . .
C12 C 0.6848(7) 0.2026(5) 0.5457(4) 0.054(2) Uani 1.00 1 d . . .
C7 C 0.6396(6) 0.2359(4) 0.7527(4) 0.049(1) Uani 1.00 1 d . . .
C9 C 0.5042(7) 0.4172(5) 0.7883(6) 0.068(2) Uani 1.00 1 d . . .
C8 C 0.5426(7) 0.3170(5) 0.8208(5) 0.059(2) Uani 1.00 1 d . . .
C6 C 0.8627(8) 0.1183(6) 0.8335(5) 0.070(2) Uani 1.00 1 d . . .
C15 C 0.6148(9) 0.4385(6) 0.4965(6) 0.072(2) Uani 1.00 1 d . . .
C3 C 1.0640(7) 0.3005(6) 0.8529(5) 0.066(2) Uani 1.00 1 d . . .
C13 C 0.6838(9) 0.2497(6) 0.4289(4) 0.071(2) Uani 1.00 1 d . . .
C4 C 1.1199(8) 0.1961(7) 0.8859(5) 0.078(2) Uani 1.00 1 d . . .
C14 C 0.727(1) 0.3699(7) 0.4237(6) 0.084(2) Uani 1.00 1 d . . .
C5 C 1.020(1) 0.1047(7) 0.8753(6) 0.088(2) Uani 1.00 1 d . . .
H1 H 0.571(6) 0.231(4) 0.403(4) 0.06(1) Uiso 1.00 1 c . . .
H2 H 0.755(6) 0.196(4) 0.386(4) 0.07(2) Uiso 1.00 1 c . . .
H3 H 0.724(9) 0.405(6) 0.354(6) 0.15(3) Uiso 1.00 1 c . . .
H4 H 0.861(7) 0.386(5) 0.453(4) 0.09(2) Uiso 1.00 1 c . . .
H5 H 0.521(8) 0.461(5) 0.465(5) 0.10(2) Uiso 1.00 1 c . . .
H6 H 0.657(6) 0.528(4) 0.505(4) 0.06(1) Uiso 1.00 1 c . . .
H7 H 0.432(6) 0.469(4) 0.835(4) 0.06(1) Uiso 1.00 1 c . . .
H8 H 0.509(6) 0.278(4) 0.886(4) 0.07(2) Uiso 1.00 1 c . . .
H9 H 0.578(5) 0.149(4) 0.759(3) 0.05(1) Uiso 1.00 1 c . . .
H10 H 0.796(6) 0.060(4) 0.827(4) 0.07(2) Uiso 1.00 1 c . . .
H11 H 1.047(9) 0.029(5) 0.900(5) 0.13(3) Uiso 1.00 1 c . . .
H12 H 1.270(9) 0.183(6) 0.911(5) 0.13(2) Uiso 1.00 1 c . . .
H13 H 1.122(6) 0.370(4) 0.854(4) 0.06(2) Uiso 1.00 1 c . . .
H14 H 0.875(5) 0.388(4) 0.792(3) 0.03(1) Uiso 1.00 1 c . . .

loop_
_atom_site_aniso_label
_atom_site_aniso_U_11
_atom_site_aniso_U_22
_atom_site_aniso_U_33
_atom_site_aniso_U_12
_atom_site_aniso_U_13
_atom_site_aniso_U_23
O1 0.083(3) 0.056(2) 0.069(2) -0.000(2) 0.012(2) -0.010(2)
O2 0.072(3) 0.053(2) 0.090(3) 0.009(2) -0.007(3) -0.007(2)
C11 0.044(3) 0.045(2) 0.047(3) -0.005(2) -0.010(2) -0.000(2)
C1 0.051(3) 0.056(3) 0.030(2) 0.007(3) 0.002(2) 0.003(2)
C2 0.054(3) 0.057(3) 0.048(3) 0.003(3) 0.003(3) -0.001(3)
C10 0.046(3) 0.053(3) 0.067(3) -0.007(3) -0.013(3) -0.004(3)
C12 0.052(3) 0.062(3) 0.049(3) -0.011(3) 0.001(3) -0.010(3)
C7 0.057(3) 0.047(3) 0.043(2) -0.002(3) 0.002(2) 0.001(2)
C9 0.053(4) 0.067(4) 0.084(5) 0.012(3) 0.005(4) -0.025(4)
C8 0.050(3) 0.073(4) 0.053(3) 0.003(3) 0.004(3) -0.010(3)
C6 0.083(4) 0.064(4) 0.064(4) -0.003(4) -0.021(4) 0.012(3)
C15 0.073(5) 0.068(4) 0.076(4) -0.014(4) -0.030(4) 0.027(3)
C3 0.056(4) 0.081(4) 0.061(4) -0.007(3) 0.004(3) -0.001(3)
C13 0.075(4) 0.094(5) 0.044(3) -0.016(4) -0.007(3) -0.005(3)
C4 0.076(4) 0.098(5) 0.060(4) 0.013(4) -0.004(3) 0.000(4)
C14 0.093(5) 0.101(5) 0.057(4) -0.026(5) -0.009(4) 0.020(4)
C5 0.105(6) 0.084(5) 0.075(4) 0.031(5) -0.022(4) 0.012(4)

loop_
_geom_bond_atom_site_label_1
_geom_bond_site_symmetry_1
_geom_bond_atom_site_label_2
_geom_bond_site_symmetry_2
_geom_bond_distance
_geom_bond_publ_flag
O1 . C12 . 1.204(6) yes
O2 . C10 . 1.358(6) yes
O2 . C9 . 1.389(7) yes
C11 . C10 . 1.338(7) yes
C11 . C12 . 1.456(6) yes
C11 . C7 . 1.526(6) yes
C1 . C2 . 1.365(7) yes
C1 . C7 . 1.524(7) yes
C1 . C6 . 1.364(7) yes
C2 . C3 . 1.372(8) yes
C2 . H14 . 0.96(4) no
C10 . C15 . 1.502(8) yes
C12 . C13 . 1.519(7) yes
C7 . C8 . 1.498(7) yes
C7 . H9 . 1.15(4) no
C9 . C8 . 1.288(8) yes
C9 . H7 . 1.02(5) no
C8 . H8 . 0.96(5) no
C6 . C5 . 1.408(9) yes
C6 . H10 . 0.88(5) no
C15 . C14 . 1.51(1) yes
C15 . H5 . 0.90(6) no
C15 . H6 . 1.12(5) no
C3 . C4 . 1.378(9) yes
C3 . H13 . 0.95(5) no
C13 . C14 . 1.467(9) yes
C13 . H1 . 1.01(5) no
C13 . H2 . 1.01(5) no
C4 . C5 . 1.36(1) yes
C4 . H12 . 1.28(7) no
C14 . H3 . 0.94(7) no
C14 . H4 . 1.18(5) no
C5 . H11 . 0.98(6) no

loop_
_cod_related_entry_id
_cod_related_entry_database
_cod_related_entry_code
1 ChemSpider 21176734
